data_4333739
loop_
_publ_author_name
'Leslie D. Field'
'Hsiu L. Li'
'Scott J. Dalgarno'
'Ruaraidh D. McIntosh'

_publ_section_title
;
 Base-Induced Dehydrogenation of Ruthenium Hydrazine Complexes
;
_journal_name_full 'Inorganic Chemistry'
_journal_page_first 1570
_journal_page_last 1583
_journal_paper_doi 10.1021/ic302449n
_journal_volume 52
_journal_year 2013
_chemical_formula_sum 'C114 H124 Cl4 N10 P8 Ru2'
_chemical_formula_weight 2225.93
_chemical_name_common LHL2788
_chemical_name_systematic
;
 ?
;
_space_group_IT_number 9
_symmetry_cell_setting monoclinic
_symmetry_space_group_name_Hall 'C -2yc'
_symmetry_space_group_name_H-M 'C 1 c 1'
_atom_sites_solution_hydrogens geom
_atom_sites_solution_primary direct
_atom_sites_solution_secondary difmap
_audit_creation_method SHELXL-97
_cell_angle_alpha 90.00
_cell_angle_beta 100.23(2)
_cell_angle_gamma 90.00
_cell_formula_units_Z 4
_cell_length_a 12.117(11)
_cell_length_b 27.59(3)
_cell_length_c 34.12(3)
_cell_measurement_temperature 100(2)
_cell_volume 11225(19)
_computing_cell_refinement 'SAINT (Bruker, 1998)'
_computing_data_collection 'Apex II'
_computing_data_reduction 'SAINT (Bruker, 1998)'
_computing_molecular_graphics 'XSeed (Barbour, 2001)'
_computing_publication_material 'local program'
_computing_structure_refinement 'SHELXL-97 (Sheldrick, 1997)'
_computing_structure_solution 'SHELXS-97 (Sheldrick, 1990)'
_diffrn_ambient_temperature 100(2)
_diffrn_measured_fraction_theta_full 0.998
_diffrn_measured_fraction_theta_max 0.998
_diffrn_measurement_device_type 'Bruker X8 Apex II CCD Diffractometer'
_diffrn_measurement_method '\f and \w scans'
_diffrn_radiation_monochromator graphite
_diffrn_radiation_source 'fine-focus sealed tube'
_diffrn_radiation_type MoK\a
_diffrn_radiation_wavelength 0.71073
_diffrn_reflns_av_R_equivalents 0.0294
_diffrn_reflns_av_sigmaI/netI 0.0328
_diffrn_reflns_limit_h_max 15
_diffrn_reflns_limit_h_min -15
_diffrn_reflns_limit_k_max 34
_diffrn_reflns_limit_k_min -34
_diffrn_reflns_limit_l_max 42
_diffrn_reflns_limit_l_min -42
_diffrn_reflns_number 86165
_diffrn_reflns_theta_full 26.37
_diffrn_reflns_theta_max 26.37
_diffrn_reflns_theta_min 2.34
_exptl_absorpt_coefficient_mu 0.529
_exptl_absorpt_correction_T_max 0.8880
_exptl_absorpt_correction_T_min 0.8574
_exptl_absorpt_correction_type multi-scan
_exptl_absorpt_process_details Bruker-SADABS
_exptl_crystal_colour Colourless
_exptl_crystal_density_diffrn 1.317
_exptl_crystal_description Block
_exptl_crystal_F_000 4616
_exptl_crystal_size_max 0.30
_exptl_crystal_size_mid 0.25
_exptl_crystal_size_min 0.23
_refine_diff_density_max 0.889
_refine_diff_density_min -0.533
_refine_diff_density_rms 0.059
_refine_ls_abs_structure_details 'Flack H D (1983), Acta Cryst. A39, 876-881'
_refine_ls_abs_structure_Flack 0.011(13)
_refine_ls_extinction_method none
_refine_ls_goodness_of_fit_ref 1.041
_refine_ls_hydrogen_treatment constr
_refine_ls_matrix_type full
_refine_ls_number_parameters 1243
_refine_ls_number_reflns 21821
_refine_ls_number_restraints 120
_refine_ls_restrained_S_all 1.055
_refine_ls_R_factor_all 0.0354
_refine_ls_R_factor_gt 0.0325
_refine_ls_shift/su_max 0.005
_refine_ls_shift/su_mean 0.000
_refine_ls_structure_factor_coef Fsqd
_refine_ls_weighting_details 'calc w=1/[\s^2^(Fo^2^)+(0.0400P)^2^+14.3661P] where P=(Fo^2^+2Fc^2^)/3'
_refine_ls_weighting_scheme calc
_refine_ls_wR_factor_gt 0.0779
_refine_ls_wR_factor_ref 0.0789
_reflns_number_gt 20628
_reflns_number_total 21821
_reflns_threshold_expression >2sigma(I)
_cod_data_source_file ic302449n_si_001_4.cif
_cod_data_source_block LHL2788
_cod_original_cell_volume 11228(19)
_cod_database_code 4333739

loop_
_symmetry_equiv_pos_as_xyz
'x, y, z'
'x, -y, z+1/2'
'x+1/2, y+1/2, z'
'x+1/2, -y+1/2, z+1/2'

loop_
_atom_site_label
_atom_site_type_symbol
_atom_site_fract_x
_atom_site_fract_y
_atom_site_fract_z
_atom_site_U_iso_or_equiv
_atom_site_adp_type
_atom_site_occupancy
_atom_site_symmetry_multiplicity
_atom_site_calc_flag
_atom_site_refinement_flags
Ru1 Ru 1.266686(18) 1.072067(8) 1.169718(8) 0.01816(5) Uani 1 1 d .
Cl1 Cl 1.29525(7) 1.07143(3) 1.09860(2) 0.02645(17) Uani 1 1 d .
P1 P 1.34098(7) 0.99466(3) 1.18671(3) 0.02367(17) Uani 1 1 d .
N1 N 1.4411(2) 1.09770(10) 1.17383(8) 0.0252(6) Uani 1 1 d .
H1N H 1.4783 1.0740 1.1642 0.030 Uiso 1 1 calc R
H2N H 1.4386 1.1223 1.1569 0.030 Uiso 1 1 calc R
C1 C 1.4929(3) 0.99269(13) 1.18792(12) 0.0341(8) Uani 1 1 d .
Ru2 Ru 0.915990(18) 0.821777(8) 0.962800(8) 0.01747(5) Uani 1 1 d .
Cl2 Cl 1.01143(7) 0.82113(3) 1.03439(2) 0.02577(16) Uani 1 1 d .
P2 P 1.08037(6) 1.04806(3) 1.16090(2) 0.01968(16) Uani 1 1 d .
N2 N 1.5106(2) 1.11322(10) 1.21020(8) 0.0273(6) Uani 1 1 d D
C2 C 1.5710(3) 0.99176(19) 1.22318(14) 0.0564(13) Uani 1 1 d .
H2 H 1.5463 0.9910 1.2481 0.068 Uiso 1 1 calc R
Cl3 Cl 1.06488(8) 0.84057(4) 0.81397(3) 0.0438(2) Uani 1 1 d .
P3 P 1.22684(7) 1.15654(3) 1.17345(2) 0.02209(17) Uani 1 1 d .
N3 N 1.0882(2) 0.84698(9) 0.95951(8) 0.0216(5) Uani 1 1 d .
H5N H 1.1015 0.8724 0.9757 0.026 Uiso 1 1 calc R
H4N H 1.1347 0.8236 0.9702 0.026 Uiso 1 1 calc R
C3 C 1.6855(4) 0.9919(3) 1.22189(19) 0.085(2) Uani 1 1 d .
H3 H 1.7384 0.9914 1.2460 0.102 Uiso 1 1 calc R
Cl4 Cl 0.59113(8) 0.92415(4) 0.81798(3) 0.0427(2) Uani 1 1 d .
P4 P 1.25181(7) 1.07579(3) 1.23385(2) 0.02182(17) Uani 1 1 d .
N4 N 1.1234(2) 0.86066(10) 0.92273(8) 0.0248(6) Uani 1 1 d D
C4 C 1.7225(4) 0.9928(2) 1.18619(19) 0.0731(17) Uani 1 1 d .
H4 H 1.8007 0.9920 1.1858 0.088 Uiso 1 1 calc R
P5 P 0.87276(6) 0.90656(3) 0.95822(2) 0.01915(16) Uani 1 1 d .
N5 N 0.4822(3) 1.02820(16) 0.85165(13) 0.0636(11) Uani 1 1 d .
C5 C 1.6474(3) 0.99463(17) 1.15116(16) 0.0536(12) Uani 1 1 d .
H5 H 1.6728 0.9961 1.1264 0.064 Uiso 1 1 calc R
P6 P 0.73677(7) 0.79842(3) 0.97002(3) 0.02182(16) Uani 1 1 d .
N6 N 0.5917(3) 1.03710(14) 0.84081(12) 0.0562(10) Uani 1 1 d .
C6 C 1.5332(3) 0.99431(14) 1.15232(13) 0.0408(9) Uani 1 1 d .
H6 H 1.4811 0.9952 1.1280 0.049 Uiso 1 1 calc R
P7 P 0.97389(7) 0.74401(3) 0.94668(3) 0.02221(17) Uani 1 1 d .
N7 N -0.1321(4) 0.96001(19) 0.79245(14) 0.0774(14) Uani 1 1 d U
C7 C 1.3007(3) 0.93846(12) 1.15962(10) 0.0283(7) Uani 1 1 d .
P8 P 0.84145(7) 0.82510(3) 0.89818(2) 0.02187(17) Uani 1 1 d .
N8 N -0.0333(3) 0.95405(14) 0.82164(11) 0.0538(9) Uani 1 1 d DU
C8 C 1.2888(3) 0.89464(13) 1.17877(12) 0.0369(9) Uani 1 1 d .
H8 H 1.2981 0.8937 1.2070 0.044 Uiso 1 1 calc R
N9 N 1.1596(9) 0.7286(3) 0.8087(3) 0.169(4) Uani 1 1 d U
C9 C 1.2634(3) 0.85256(14) 1.15697(13) 0.0414(9) Uani 1 1 d .
H9 H 1.2541 0.8229 1.1702 0.050 Uiso 1 1 calc R
N10 N 1.0927(9) 0.6946(3) 0.8207(2) 0.167(3) Uani 1 1 d DU
C10 C 1.2513(3) 0.85365(13) 1.11564(13) 0.0410(10) Uani 1 1 d .
H10 H 1.2348 0.8247 1.1007 0.049 Uiso 1 1 calc R
C11 C 1.2631(3) 0.89603(14) 1.09653(12) 0.0368(9) Uani 1 1 d .
H11 H 1.2538 0.8966 1.0683 0.044 Uiso 1 1 calc R
C12 C 1.2888(3) 0.93882(13) 1.11822(11) 0.0328(8) Uani 1 1 d .
H12 H 1.2981 0.9682 1.1047 0.039 Uiso 1 1 calc R
C13 C 1.3236(3) 0.98235(12) 1.23833(10) 0.0280(7) Uani 1 1 d .
H13A H 1.2496 0.9670 1.2381 0.034 Uiso 1 1 calc R
H13B H 1.3821 0.9592 1.2506 0.034 Uiso 1 1 calc R
C14 C 1.3317(3) 1.02820(13) 1.26357(10) 0.0299(7) Uani 1 1 d .
H14A H 1.4110 1.0381 1.2714 0.036 Uiso 1 1 calc R
H14B H 1.3005 1.0223 1.2881 0.036 Uiso 1 1 calc R
C15 C 1.0411(3) 0.98353(12) 1.16164(10) 0.0238(7) Uani 1 1 d .
C16 C 1.0243(3) 0.96070(13) 1.19677(11) 0.0296(7) Uani 1 1 d .
H16 H 1.0359 0.9784 1.2210 0.035 Uiso 1 1 calc R
C17 C 0.9912(3) 0.91268(13) 1.19665(12) 0.0378(9) Uani 1 1 d .
H17 H 0.9787 0.8978 1.2206 0.045 Uiso 1 1 calc R
C18 C 0.9762(3) 0.88641(13) 1.16163(13) 0.0396(9) Uani 1 1 d .
H18 H 0.9545 0.8533 1.1616 0.048 Uiso 1 1 calc R
C19 C 0.9928(3) 0.90814(13) 1.12656(12) 0.0360(8) Uani 1 1 d .
H19 H 0.9815 0.8901 1.1025 0.043 Uiso 1 1 calc R
C20 C 1.0258(3) 0.95606(12) 1.12659(10) 0.0298(7) Uani 1 1 d .
H20 H 1.0382 0.9706 1.1025 0.036 Uiso 1 1 calc R
C21 C 0.9785(3) 1.06664(11) 1.11698(10) 0.0229(6) Uani 1 1 d .
C22 C 0.8709(3) 1.08263(13) 1.12042(11) 0.0309(7) Uani 1 1 d .
H22 H 0.8510 1.0858 1.1460 0.037 Uiso 1 1 calc R
C23 C 0.7940(3) 1.09367(15) 1.08704(13) 0.0412(9) Uani 1 1 d .
H23 H 0.7216 1.1049 1.0898 0.049 Uiso 1 1 calc R
C24 C 0.8199(3) 1.08881(14) 1.04941(12) 0.0424(9) Uani 1 1 d .
H24 H 0.7658 1.0965 1.0265 0.051 Uiso 1 1 calc R
C25 C 0.9253(3) 1.07270(13) 1.04532(11) 0.0362(8) Uani 1 1 d .
H25 H 0.9436 1.0690 1.0196 0.043 Uiso 1 1 calc R
C26 C 1.0041(3) 1.06200(12) 1.07882(10) 0.0290(7) Uani 1 1 d .
H26 H 1.0767 1.0513 1.0758 0.035 Uiso 1 1 calc R
C27 C 1.0230(3) 1.07296(11) 1.20334(10) 0.0240(7) Uani 1 1 d .
H27A H 1.0043 1.1076 1.1984 0.029 Uiso 1 1 calc R
H27B H 0.9530 1.0556 1.2057 0.029 Uiso 1 1 calc R
C28 C 1.1063(3) 1.06804(12) 1.24210(10) 0.0261(7) Uani 1 1 d .
H28A H 1.0981 1.0357 1.2538 0.031 Uiso 1 1 calc R
H28B H 1.0897 1.0928 1.2613 0.031 Uiso 1 1 calc R
C29 C 1.1041(3) 1.18643(11) 1.14429(10) 0.0253(7) Uani 1 1 d .
C30 C 1.0472(3) 1.22321(12) 1.15982(12) 0.0355(8) Uani 1 1 d .
H30 H 1.0686 1.2327 1.1869 0.043 Uiso 1 1 calc R
C31 C 0.9589(4) 1.24594(15) 1.13557(15) 0.0486(11) Uani 1 1 d .
H31 H 0.9197 1.2711 1.1462 0.058 Uiso 1 1 calc R
C32 C 0.9265(3) 1.23281(15) 1.09631(15) 0.0486(11) Uani 1 1 d .
H32 H 0.8654 1.2487 1.0801 0.058 Uiso 1 1 calc R
C33 C 0.9833(3) 1.19640(14) 1.08080(13) 0.0425(9) Uani 1 1 d .
H33 H 0.9611 1.1869 1.0538 0.051 Uiso 1 1 calc R
C34 C 1.0733(3) 1.17349(12) 1.10471(11) 0.0332(8) Uani 1 1 d .
H34 H 1.1136 1.1489 1.0938 0.040 Uiso 1 1 calc R
C35 C 1.3386(3) 1.19668(11) 1.16261(10) 0.0251(7) Uani 1 1 d .
C36 C 1.4111(3) 1.22197(13) 1.19159(11) 0.0327(8) Uani 1 1 d .
H36 H 1.4053 1.2183 1.2188 0.039 Uiso 1 1 calc R
C37 C 1.4918(3) 1.25247(13) 1.18116(13) 0.0395(9) Uani 1 1 d .
H37 H 1.5406 1.2696 1.2013 0.047 Uiso 1 1 calc R
C38 C 1.5023(3) 1.25830(13) 1.14181(13) 0.0397(10) Uani 1 1 d .
H38 H 1.5584 1.2791 1.1350 0.048 Uiso 1 1 calc R
C39 C 1.4317(3) 1.23391(13) 1.11271(12) 0.0374(9) Uani 1 1 d .
H39 H 1.4381 1.2384 1.0856 0.045 Uiso 1 1 calc R
C40 C 1.3505(3) 1.20251(12) 1.12233(11) 0.0294(7) Uani 1 1 d .
H40 H 1.3032 1.1851 1.1019 0.035 Uiso 1 1 calc R
C41 C 1.2173(3) 1.17106(12) 1.22612(10) 0.0282(7) Uani 1 1 d .
H41A H 1.2438 1.2046 1.2323 0.034 Uiso 1 1 calc R
H41B H 1.1380 1.1691 1.2297 0.034 Uiso 1 1 calc R
C42 C 1.2885(3) 1.13559(12) 1.25499(10) 0.0273(7) Uani 1 1 d .
H42A H 1.2701 1.1382 1.2820 0.033 Uiso 1 1 calc R
H42B H 1.3695 1.1421 1.2565 0.033 Uiso 1 1 calc R
C43 C 1.6191(3) 1.13116(12) 1.20678(10) 0.0273(7) Uani 1 1 d .
C44 C 1.6993(3) 1.13260(17) 1.24104(12) 0.0470(10) Uani 1 1 d .
H44 H 1.6832 1.1195 1.2652 0.056 Uiso 1 1 calc R
C45 C 1.8036(3) 1.15324(18) 1.24012(13) 0.0502(11) Uani 1 1 d .
H45 H 1.8595 1.1530 1.2635 0.060 Uiso 1 1 calc R
C46 C 1.8266(3) 1.17380(14) 1.20605(13) 0.0402(9) Uani 1 1 d .
H46 H 1.8961 1.1897 1.2060 0.048 Uiso 1 1 calc R
C47 C 1.7464(3) 1.17111(14) 1.17140(13) 0.0412(9) Uani 1 1 d .
H47 H 1.7628 1.1842 1.1473 0.049 Uiso 1 1 calc R
C48 C 1.6434(3) 1.14969(13) 1.17161(11) 0.0333(8) Uani 1 1 d .
H48 H 1.5896 1.1477 1.1477 0.040 Uiso 1 1 calc R
C49 C 0.9955(3) 0.94657(11) 0.97013(9) 0.0207(6) Uani 1 1 d .
C50 C 1.0385(3) 0.97306(11) 0.94155(10) 0.0243(7) Uani 1 1 d .
H50 H 1.0066 0.9695 0.9142 0.029 Uiso 1 1 calc R
C51 C 1.1278(3) 1.00458(12) 0.95276(10) 0.0286(7) Uani 1 1 d .
H51 H 1.1562 1.0226 0.9330 0.034 Uiso 1 1 calc R
C52 C 1.1759(3) 1.00997(12) 0.99268(10) 0.0285(7) Uani 1 1 d .
H52 H 1.2356 1.0323 1.0004 0.034 Uiso 1 1 calc R
C53 C 1.1358(3) 0.98243(12) 1.02110(10) 0.0269(7) Uani 1 1 d .
H53 H 1.1699 0.9852 1.0483 0.032 Uiso 1 1 calc R
C54 C 1.0462(3) 0.95089(11) 1.01032(9) 0.0243(7) Uani 1 1 d .
H54 H 1.0193 0.9323 1.0301 0.029 Uiso 1 1 calc R
C55 C 0.7790(3) 0.93762(11) 0.98651(10) 0.0232(6) Uani 1 1 d .
C56 C 0.7115(3) 0.97600(11) 0.97039(11) 0.0272(7) Uani 1 1 d .
H56 H 0.7103 0.9857 0.9436 0.033 Uiso 1 1 calc R
C57 C 0.6461(3) 1.00004(13) 0.99369(12) 0.0345(8) Uani 1 1 d .
H57 H 0.6002 1.0264 0.9828 0.041 Uiso 1 1 calc R
C58 C 0.6470(3) 0.98595(13) 1.03282(12) 0.0356(8) Uani 1 1 d .
H58 H 0.6005 1.0021 1.0483 0.043 Uiso 1 1 calc R
C59 C 0.7154(3) 0.94848(13) 1.04918(11) 0.0342(8) Uani 1 1 d .
H59 H 0.7171 0.9393 1.0761 0.041 Uiso 1 1 calc R
C60 C 0.7823(3) 0.92405(11) 1.02621(10) 0.0274(7) Uani 1 1 d .
H60 H 0.8298 0.8984 1.0375 0.033 Uiso 1 1 calc R
C61 C 0.8146(3) 0.92055(11) 0.90551(9) 0.0234(7) Uani 1 1 d .
H61A H 0.7318 0.9187 0.9012 0.028 Uiso 1 1 calc R
H61B H 0.8358 0.9540 0.8993 0.028 Uiso 1 1 calc R
C62 C 0.8595(3) 0.88469(11) 0.87780(10) 0.0238(7) Uani 1 1 d .
H62A H 0.9396 0.8910 0.8773 0.029 Uiso 1 1 calc R
H62B H 0.8166 0.8874 0.8503 0.029 Uiso 1 1 calc R
C63 C 0.6746(3) 0.81754(11) 1.01277(11) 0.0277(7) Uani 1 1 d .
C64 C 0.7371(3) 0.81287(12) 1.05142(11) 0.0354(8) Uani 1 1 d .
H64 H 0.8129 0.8024 1.0551 0.042 Uiso 1 1 calc R
C65 C 0.6876(4) 0.82367(14) 1.08447(13) 0.0460(10) Uani 1 1 d .
H65 H 0.7289 0.8195 1.1106 0.055 Uiso 1 1 calc R
C66 C 0.5777(4) 0.84050(15) 1.07878(14) 0.0509(11) Uani 1 1 d .
H66 H 0.5444 0.8482 1.1012 0.061 Uiso 1 1 calc R
C67 C 0.5174(4) 0.84610(15) 1.04126(15) 0.0489(11) Uani 1 1 d .
H67 H 0.4429 0.8582 1.0378 0.059 Uiso 1 1 calc R
C68 C 0.5644(3) 0.83417(12) 1.00807(12) 0.0352(8) Uani 1 1 d .
H68 H 0.5211 0.8374 0.9821 0.042 Uiso 1 1 calc R
C69 C 0.6969(3) 0.73414(11) 0.96901(11) 0.0254(7) Uani 1 1 d .
C70 C 0.7165(3) 0.70664(12) 1.00415(12) 0.0325(8) Uani 1 1 d .
H70 H 0.7538 0.7210 1.0282 0.039 Uiso 1 1 calc R
C71 C 0.6822(3) 0.65853(13) 1.00422(13) 0.0373(9) Uani 1 1 d .
H71 H 0.6959 0.6405 1.0283 0.045 Uiso 1 1 calc R
C72 C 0.6292(3) 0.63705(13) 0.97011(13) 0.0399(10) Uani 1 1 d .
H72 H 0.6048 0.6044 0.9705 0.048 Uiso 1 1 calc R
C73 C 0.6107(3) 0.66335(13) 0.93448(13) 0.0396(9) Uani 1 1 d .
H73 H 0.5755 0.6483 0.9104 0.047 Uiso 1 1 calc R
C74 C 0.6439(3) 0.71131(13) 0.93433(11) 0.0316(8) Uani 1 1 d .
H74 H 0.6302 0.7290 0.9101 0.038 Uiso 1 1 calc R
C75 C 0.6396(3) 0.82288(12) 0.92695(11) 0.0294(7) Uani 1 1 d .
H75A H 0.5672 0.8054 0.9240 0.035 Uiso 1 1 calc R
H75B H 0.6253 0.8576 0.9316 0.035 Uiso 1 1 calc R
C76 C 0.6875(3) 0.81762(12) 0.88855(10) 0.0293(7) Uani 1 1 d .
H76A H 0.6533 0.8423 0.8691 0.035 Uiso 1 1 calc R
H76B H 0.6682 0.7852 0.8768 0.035 Uiso 1 1 calc R
C77 C 0.9578(3) 0.68749(11) 0.97331(10) 0.0256(7) Uani 1 1 d .
C78 C 0.9240(3) 0.64417(11) 0.95355(11) 0.0279(7) Uani 1 1 d .
H78 H 0.9046 0.6436 0.9253 0.033 Uiso 1 1 calc R
C79 C 0.9188(3) 0.60201(12) 0.97518(12) 0.0348(9) Uani 1 1 d .
H79 H 0.8948 0.5727 0.9617 0.042 Uiso 1 1 calc R
C80 C 0.9481(3) 0.60213(13) 1.01613(13) 0.0368(9) Uani 1 1 d .
H80 H 0.9458 0.5728 1.0306 0.044 Uiso 1 1 calc R
C81 C 0.9809(3) 0.64481(13) 1.03639(12) 0.0346(8) Uani 1 1 d .
H81 H 0.9996 0.6451 1.0646 0.041 Uiso 1 1 calc R
C82 C 0.9859(3) 0.68735(12) 1.01460(11) 0.0292(7) Uani 1 1 d .
H82 H 1.0090 0.7167 1.0282 0.035 Uiso 1 1 calc R
C83 C 1.1255(3) 0.74152(11) 0.94663(12) 0.0304(8) Uani 1 1 d .
C84 C 1.1990(3) 0.74444(13) 0.98290(13) 0.0384(9) Uani 1 1 d .
H84 H 1.1694 0.7460 1.0069 0.046 Uiso 1 1 calc R
C85 C 1.3144(3) 0.74514(15) 0.98486(17) 0.0510(12) Uani 1 1 d .
H85 H 1.3632 0.7475 1.0099 0.061 Uiso 1 1 calc R
C86 C 1.3581(4) 0.74241(16) 0.9499(2) 0.0646(16) Uani 1 1 d .
H86 H 1.4369 0.7428 0.9509 0.078 Uiso 1 1 calc R
C87 C 1.2870(4) 0.73920(16) 0.91394(18) 0.0601(14) Uani 1 1 d .
H87 H 1.3170 0.7369 0.8901 0.072 Uiso 1 1 calc R
C88 C 1.1702(3) 0.73931(14) 0.91194(14) 0.0423(10) Uani 1 1 d .
H88 H 1.1218 0.7379 0.8868 0.051 Uiso 1 1 calc R
C89 C 0.9072(3) 0.73131(11) 0.89465(10) 0.0266(7) Uani 1 1 d .
H89A H 0.9535 0.7076 0.8829 0.032 Uiso 1 1 calc R
H89B H 0.8325 0.7167 0.8943 0.032 Uiso 1 1 calc R
C90 C 0.8942(3) 0.77727(12) 0.86939(10) 0.0295(7) Uani 1 1 d .
H90A H 0.8409 0.7716 0.8443 0.035 Uiso 1 1 calc R
H90B H 0.9674 0.7868 0.8627 0.035 Uiso 1 1 calc R
C91 C 1.2347(3) 0.87779(11) 0.92545(10) 0.0238(7) Uani 1 1 d .
C92 C 1.2895(3) 0.90380(12) 0.95786(11) 0.0311(7) Uani 1 1 d .
H92 H 1.2566 0.9069 0.9810 0.037 Uiso 1 1 calc R
C93 C 1.3921(3) 0.92537(13) 0.95665(13) 0.0385(9) Uani 1 1 d .
H93 H 1.4291 0.9432 0.9790 0.046 Uiso 1 1 calc R
C94 C 1.4410(3) 0.92130(13) 0.92346(13) 0.0373(9) Uani 1 1 d .
H94 H 1.5102 0.9371 0.9226 0.045 Uiso 1 1 calc R
C95 C 1.3890(3) 0.89396(14) 0.89091(12) 0.0370(9) Uani 1 1 d .
H95 H 1.4237 0.8904 0.8682 0.044 Uiso 1 1 calc R
C96 C 1.2863(3) 0.87189(14) 0.89193(11) 0.0344(8) Uani 1 1 d .
H96 H 1.2511 0.8529 0.8700 0.041 Uiso 1 1 calc R
C97 C 0.6696(4) 1.05912(14) 0.87076(12) 0.0425(9) Uani 1 1 d .
C98 C 0.6366(4) 1.08724(15) 0.90159(12) 0.0428(9) Uani 1 1 d .
H98 H 0.5593 1.0910 0.9028 0.051 Uiso 1 1 calc R
C99 C 0.7156(4) 1.10886(14) 0.92945(14) 0.0478(10) Uani 1 1 d .
H99 H 0.6927 1.1273 0.9501 0.057 Uiso 1 1 calc R
C100 C 0.8293(4) 1.10439(16) 0.92826(16) 0.0580(13) Uani 1 1 d .
H100 H 0.8832 1.1208 0.9473 0.070 Uiso 1 1 calc R
C101 C 0.8630(4) 1.07651(16) 0.89975(17) 0.0592(13) Uani 1 1 d .
H101 H 0.9408 1.0721 0.8998 0.071 Uiso 1 1 calc R
C102 C 0.7844(4) 1.05437(15) 0.87044(15) 0.0510(11) Uani 1 1 d .
H102 H 0.8089 1.0359 0.8501 0.061 Uiso 1 1 calc R
C103 C 0.0430(4) 0.99052(17) 0.82800(11) 0.0542(11) Uani 1 1 d DU
C104 C 0.0189(6) 1.03643(19) 0.81374(17) 0.0854(17) Uani 1 1 d DU
H104 H -0.0515 1.0445 0.7980 0.102 Uiso 1 1 calc R
C105 C 0.1022(7) 1.0700(3) 0.8235(2) 0.122(2) Uani 1 1 d DU
H105 H 0.0908 1.1023 0.8140 0.146 Uiso 1 1 calc R
C106 C 0.2059(7) 1.0568(3) 0.8478(2) 0.120(2) Uani 1 1 d DU
H106 H 0.2612 1.0811 0.8551 0.143 Uiso 1 1 calc R
C107 C 0.2278(7) 1.0123(3) 0.86038(19) 0.0986(19) Uani 1 1 d DU
H107 H 0.2982 1.0036 0.8758 0.118 Uiso 1 1 calc R
C108 C 0.1468(4) 0.9802(2) 0.85052(13) 0.0686(14) Uani 1 1 d DU
H108 H 0.1608 0.9478 0.8595 0.082 Uiso 1 1 calc R
C109 C 0.9743(9) 0.6876(3) 0.7990(2) 0.138(3) Uani 1 1 d DU
C110 C 0.9232(9) 0.6439(3) 0.8055(2) 0.132(3) Uani 1 1 d DU
H110 H 0.9617 0.6198 0.8225 0.158 Uiso 1 1 calc R
C111 C 0.8138(10) 0.6369(3) 0.7860(3) 0.151(3) Uani 1 1 d DU
H111 H 0.7783 0.6071 0.7902 0.181 Uiso 1 1 calc R
C112 C 0.7528(10) 0.6707(3) 0.7607(3) 0.158(3) Uani 1 1 d DU
H112 H 0.6778 0.6650 0.7478 0.190 Uiso 1 1 calc R
C113 C 0.8094(8) 0.7134(3) 0.7558(2) 0.128(3) Uani 1 1 d DU
H113 H 0.7706 0.7374 0.7388 0.154 Uiso 1 1 calc R
C114 C 0.9210(7) 0.7234(2) 0.77433(18) 0.106(2) Uani 1 1 d DU
H114 H 0.9572 0.7530 0.7701 0.127 Uiso 1 1 calc R
H6N H 1.1088 0.8389 0.9037 0.127 Uiso 1 1 d RD
H3N H 1.4834 1.1295 1.2294 0.127 Uiso 1 1 d RD

loop_
_atom_site_aniso_label
_atom_site_aniso_U_11
_atom_site_aniso_U_22
_atom_site_aniso_U_33
_atom_site_aniso_U_23
_atom_site_aniso_U_13
_atom_site_aniso_U_12
Ru1 0.01443(11) 0.02106(11) 0.01921(11) -0.00313(10) 0.00363(9) -0.00016(9)
Cl1 0.0257(4) 0.0324(4) 0.0223(4) -0.0044(3) 0.0073(3) -0.0028(3)
P1 0.0179(4) 0.0267(4) 0.0254(4) -0.0041(3) 0.0011(3) 0.0042(3)
N1 0.0196(13) 0.0277(14) 0.0293(15) -0.0048(11) 0.0069(11) -0.0003(11)
C1 0.0214(17) 0.035(2) 0.044(2) -0.0118(16) 0.0011(15) 0.0079(15)
Ru2 0.01547(11) 0.01627(11) 0.02125(12) 0.00127(10) 0.00483(9) 0.00041(9)
Cl2 0.0271(4) 0.0258(4) 0.0239(4) 0.0028(3) 0.0028(3) 0.0012(3)
P2 0.0153(4) 0.0216(4) 0.0223(4) -0.0031(3) 0.0037(3) 0.0000(3)
N2 0.0174(13) 0.0343(15) 0.0304(15) -0.0054(12) 0.0045(11) -0.0046(11)
C2 0.024(2) 0.086(4) 0.055(3) -0.015(2) -0.0030(19) 0.013(2)
Cl3 0.0396(5) 0.0609(7) 0.0297(4) 0.0072(4) 0.0034(4) -0.0173(4)
P3 0.0218(4) 0.0212(4) 0.0246(4) -0.0024(3) 0.0079(3) -0.0017(3)
N3 0.0207(13) 0.0200(13) 0.0243(13) 0.0031(10) 0.0043(11) -0.0011(10)
C3 0.024(2) 0.135(6) 0.085(4) -0.030(4) -0.020(3) 0.017(3)
Cl4 0.0390(5) 0.0555(6) 0.0319(5) 0.0037(4) 0.0019(4) 0.0149(4)
P4 0.0218(4) 0.0238(4) 0.0198(4) -0.0037(3) 0.0036(3) -0.0017(3)
N4 0.0205(13) 0.0273(14) 0.0279(14) -0.0007(11) 0.0079(11) -0.0062(11)
C4 0.020(2) 0.094(4) 0.104(5) -0.038(3) 0.011(3) 0.010(2)
P5 0.0179(4) 0.0172(4) 0.0222(4) 0.0008(3) 0.0030(3) 0.0001(3)
N5 0.051(2) 0.070(3) 0.065(3) -0.025(2) -0.003(2) -0.004(2)
C5 0.030(2) 0.059(3) 0.076(3) -0.026(2) 0.022(2) -0.0028(19)
P6 0.0176(4) 0.0194(4) 0.0299(4) 0.0028(3) 0.0081(3) 0.0011(3)
N6 0.059(2) 0.059(2) 0.048(2) -0.0119(18) 0.0025(19) -0.0036(19)
C6 0.028(2) 0.042(2) 0.053(2) -0.0118(18) 0.0094(18) 0.0069(16)
P7 0.0200(4) 0.0186(4) 0.0301(4) 0.0006(3) 0.0100(3) 0.0007(3)
N7 0.070(3) 0.103(4) 0.061(3) 0.019(3) 0.016(2) -0.020(3)
C7 0.0201(16) 0.0285(17) 0.0337(18) -0.0073(14) -0.0019(13) 0.0087(13)
P8 0.0231(4) 0.0204(4) 0.0221(4) -0.0001(3) 0.0040(3) -0.0020(3)
N8 0.057(2) 0.058(2) 0.049(2) 0.0114(17) 0.0190(18) 0.0025(18)
C8 0.038(2) 0.0330(19) 0.039(2) -0.0046(16) 0.0045(17) 0.0098(16)
N9 0.287(10) 0.110(5) 0.139(6) -0.051(5) 0.113(6) -0.085(6)
C9 0.042(2) 0.0271(18) 0.052(3) -0.0029(16) 0.000(2) 0.0106(16)
N10 0.239(8) 0.139(6) 0.128(6) -0.045(5) 0.043(6) -0.053(6)
C10 0.038(2) 0.0255(18) 0.053(2) -0.0183(17) -0.0079(18) 0.0135(15)
C11 0.0287(19) 0.042(2) 0.037(2) -0.0140(16) -0.0028(16) 0.0092(16)
C12 0.0318(19) 0.0331(18) 0.0308(18) -0.0073(15) -0.0016(15) 0.0095(15)
C13 0.0254(17) 0.0284(17) 0.0288(17) 0.0044(14) 0.0005(14) 0.0070(14)
C14 0.0301(18) 0.0343(19) 0.0234(17) 0.0031(14) -0.0004(14) 0.0017(15)
C15 0.0131(15) 0.0266(17) 0.0313(18) -0.0022(14) 0.0025(13) 0.0018(12)
C16 0.0262(18) 0.0278(17) 0.037(2) -0.0040(15) 0.0129(15) -0.0017(14)
C17 0.041(2) 0.0259(18) 0.050(2) 0.0016(16) 0.0160(18) -0.0016(16)
C18 0.033(2) 0.0240(18) 0.062(3) -0.0056(17) 0.0088(19) 0.0002(15)
C19 0.036(2) 0.0282(19) 0.042(2) -0.0105(16) 0.0045(17) 0.0005(16)
C20 0.0289(18) 0.0297(18) 0.0305(18) -0.0020(14) 0.0048(14) -0.0015(14)
C21 0.0169(15) 0.0221(15) 0.0288(17) -0.0023(13) 0.0015(13) -0.0015(12)
C22 0.0216(17) 0.0356(18) 0.0347(19) -0.0013(15) 0.0031(14) 0.0017(14)
C23 0.0208(18) 0.044(2) 0.055(3) -0.0024(18) -0.0033(17) 0.0056(16)
C24 0.034(2) 0.039(2) 0.045(2) 0.0047(17) -0.0170(18) -0.0005(17)
C25 0.039(2) 0.036(2) 0.0292(19) -0.0046(15) -0.0043(16) -0.0068(16)
C26 0.0250(17) 0.0303(18) 0.0303(18) -0.0016(14) 0.0015(14) 0.0003(14)
C27 0.0205(16) 0.0219(16) 0.0316(18) -0.0027(13) 0.0103(13) 0.0009(12)
C28 0.0274(17) 0.0266(16) 0.0266(17) -0.0065(13) 0.0110(14) -0.0044(13)
C29 0.0207(16) 0.0219(15) 0.0342(18) 0.0065(13) 0.0076(14) 0.0002(12)
C30 0.035(2) 0.0249(17) 0.050(2) 0.0008(16) 0.0192(17) 0.0055(15)
C31 0.043(2) 0.035(2) 0.072(3) 0.015(2) 0.025(2) 0.0154(18)
C32 0.036(2) 0.042(2) 0.068(3) 0.022(2) 0.009(2) 0.0148(18)
C33 0.042(2) 0.032(2) 0.050(2) 0.0135(17) -0.0004(19) 0.0015(17)
C34 0.0286(19) 0.0280(18) 0.042(2) 0.0061(15) 0.0036(16) 0.0001(14)
C35 0.0260(17) 0.0220(15) 0.0298(17) -0.0008(13) 0.0111(14) -0.0037(13)
C36 0.0322(19) 0.0339(19) 0.0338(19) -0.0071(15) 0.0108(15) -0.0062(15)
C37 0.031(2) 0.0312(19) 0.057(3) -0.0110(18) 0.0094(18) -0.0080(16)
C38 0.035(2) 0.0226(18) 0.066(3) -0.0047(17) 0.023(2) -0.0031(15)
C39 0.041(2) 0.0273(18) 0.050(2) 0.0076(16) 0.0253(18) 0.0034(16)
C40 0.0297(18) 0.0271(17) 0.0341(19) -0.0006(14) 0.0132(15) -0.0039(14)
C41 0.0369(19) 0.0241(16) 0.0271(17) -0.0056(13) 0.0149(15) -0.0049(14)
C42 0.0325(18) 0.0292(18) 0.0218(17) -0.0062(13) 0.0087(14) -0.0055(14)
C43 0.0201(16) 0.0275(17) 0.0355(19) -0.0036(14) 0.0081(14) -0.0019(13)
C44 0.029(2) 0.068(3) 0.040(2) 0.006(2) -0.0039(17) -0.0206(19)
C45 0.026(2) 0.076(3) 0.045(2) -0.001(2) -0.0029(18) -0.018(2)
C46 0.0193(18) 0.037(2) 0.067(3) -0.0114(18) 0.0150(18) -0.0086(15)
C47 0.032(2) 0.047(2) 0.049(2) -0.0004(19) 0.0196(19) -0.0063(17)
C48 0.0187(17) 0.043(2) 0.039(2) -0.0003(16) 0.0083(15) 0.0005(15)
C49 0.0203(15) 0.0165(14) 0.0241(15) -0.0031(12) 0.0009(12) -0.0002(12)
C50 0.0281(17) 0.0187(15) 0.0257(16) -0.0005(12) 0.0036(13) 0.0026(13)
C51 0.0284(18) 0.0243(17) 0.0350(19) 0.0027(14) 0.0105(15) -0.0046(14)
C52 0.0286(18) 0.0215(16) 0.0341(19) -0.0061(14) 0.0022(15) -0.0014(13)
C53 0.0274(17) 0.0258(16) 0.0267(17) -0.0050(13) 0.0024(14) 0.0015(13)
C54 0.0236(16) 0.0261(16) 0.0226(16) 0.0015(13) 0.0022(13) 0.0029(13)
C55 0.0192(15) 0.0212(15) 0.0296(17) -0.0047(13) 0.0053(13) -0.0022(12)
C56 0.0212(16) 0.0206(15) 0.0375(19) -0.0030(14) -0.0013(14) -0.0002(13)
C57 0.0211(17) 0.0277(18) 0.052(2) -0.0068(16) -0.0014(16) 0.0055(14)
C58 0.0314(19) 0.0281(18) 0.050(2) -0.0113(16) 0.0160(17) 0.0000(15)
C59 0.038(2) 0.0321(19) 0.036(2) -0.0060(15) 0.0155(16) 0.0006(16)
C60 0.0269(17) 0.0226(16) 0.0336(18) -0.0042(13) 0.0080(14) -0.0008(13)
C61 0.0251(16) 0.0197(15) 0.0233(16) 0.0044(12) -0.0013(13) -0.0014(12)
C62 0.0242(16) 0.0221(16) 0.0245(17) 0.0036(13) 0.0024(13) -0.0016(13)
C63 0.0288(18) 0.0206(15) 0.0382(19) 0.0057(14) 0.0187(15) -0.0011(13)
C64 0.042(2) 0.0237(17) 0.046(2) 0.0060(15) 0.0230(18) 0.0059(15)
C65 0.066(3) 0.039(2) 0.041(2) 0.0055(17) 0.031(2) 0.005(2)
C66 0.061(3) 0.043(2) 0.061(3) 0.001(2) 0.045(2) 0.002(2)
C67 0.039(2) 0.039(2) 0.078(3) 0.002(2) 0.037(2) 0.0070(18)
C68 0.0280(18) 0.0287(18) 0.054(2) 0.0000(16) 0.0206(17) -0.0009(14)
C69 0.0177(15) 0.0204(16) 0.041(2) 0.0008(14) 0.0146(14) -0.0007(12)
C70 0.0274(18) 0.0247(17) 0.050(2) 0.0056(15) 0.0185(16) 0.0012(13)
C71 0.037(2) 0.0246(18) 0.056(3) 0.0095(17) 0.0239(19) 0.0062(16)
C72 0.033(2) 0.0217(17) 0.070(3) 0.0075(18) 0.023(2) -0.0048(15)
C73 0.034(2) 0.0269(18) 0.059(3) -0.0065(17) 0.0116(18) -0.0054(15)
C74 0.0263(18) 0.0274(18) 0.041(2) 0.0048(15) 0.0071(15) -0.0023(14)
C75 0.0190(16) 0.0269(17) 0.041(2) 0.0067(15) 0.0026(14) -0.0008(13)
C76 0.0245(17) 0.0288(17) 0.0313(18) 0.0020(14) -0.0042(14) -0.0057(13)
C77 0.0174(15) 0.0215(15) 0.0405(19) 0.0035(13) 0.0124(14) 0.0055(12)
C78 0.0232(17) 0.0227(16) 0.040(2) 0.0002(14) 0.0121(15) 0.0017(13)
C79 0.0311(19) 0.0230(17) 0.055(3) 0.0014(15) 0.0208(18) 0.0053(14)
C80 0.0314(19) 0.0245(18) 0.060(3) 0.0129(17) 0.0238(18) 0.0100(14)
C81 0.035(2) 0.0305(18) 0.043(2) 0.0108(16) 0.0200(17) 0.0072(15)
C82 0.0288(18) 0.0232(16) 0.0377(19) 0.0041(14) 0.0112(15) 0.0036(13)
C83 0.0303(18) 0.0141(15) 0.051(2) 0.0044(14) 0.0189(17) 0.0026(13)
C84 0.0257(19) 0.0325(19) 0.057(3) 0.0140(17) 0.0061(17) 0.0083(15)
C85 0.0205(19) 0.041(2) 0.090(3) 0.022(2) 0.005(2) 0.0058(16)
C86 0.024(2) 0.036(2) 0.141(6) 0.005(3) 0.034(3) 0.0041(18)
C87 0.044(3) 0.052(3) 0.097(4) -0.017(3) 0.048(3) -0.007(2)
C88 0.034(2) 0.037(2) 0.062(3) -0.0094(19) 0.028(2) -0.0044(16)
C89 0.0303(18) 0.0214(16) 0.0306(18) -0.0025(13) 0.0126(14) -0.0020(13)
C90 0.038(2) 0.0233(17) 0.0281(17) -0.0027(14) 0.0075(15) -0.0029(14)
C91 0.0186(16) 0.0218(15) 0.0312(17) 0.0035(13) 0.0054(13) 0.0013(12)
C92 0.0226(17) 0.0301(17) 0.041(2) -0.0063(15) 0.0059(15) -0.0031(14)
C93 0.0222(19) 0.035(2) 0.056(3) -0.0050(17) 0.0017(18) -0.0060(14)
C94 0.0167(17) 0.0329(19) 0.062(3) 0.0101(17) 0.0049(17) -0.0033(14)
C95 0.0232(18) 0.045(2) 0.045(2) 0.0103(18) 0.0131(16) -0.0023(16)
C96 0.0241(18) 0.043(2) 0.037(2) 0.0041(16) 0.0066(15) -0.0047(15)
C97 0.052(3) 0.035(2) 0.040(2) 0.0061(17) 0.0082(19) 0.0007(18)
C98 0.042(2) 0.040(2) 0.047(2) 0.0032(18) 0.0081(19) 0.0058(18)
C99 0.057(3) 0.031(2) 0.053(3) -0.0047(18) 0.002(2) 0.0007(19)
C100 0.048(3) 0.040(2) 0.076(3) -0.002(2) -0.015(2) -0.005(2)
C101 0.044(3) 0.036(2) 0.096(4) 0.004(2) 0.010(3) 0.0038(19)
C102 0.054(3) 0.038(2) 0.065(3) 0.003(2) 0.021(2) -0.001(2)
C103 0.062(3) 0.062(3) 0.046(2) 0.004(2) 0.031(2) 0.010(2)
C104 0.085(4) 0.054(3) 0.126(5) 0.023(3) 0.043(3) 0.007(3)
C105 0.103(5) 0.080(4) 0.187(6) 0.007(4) 0.039(5) 0.008(4)
C106 0.103(5) 0.101(5) 0.156(6) -0.034(5) 0.027(5) -0.003(4)
C107 0.095(4) 0.137(5) 0.071(4) -0.016(4) 0.033(3) -0.001(4)
C108 0.063(3) 0.103(4) 0.045(3) 0.017(3) 0.025(2) 0.024(3)
C109 0.217(7) 0.093(4) 0.106(5) -0.021(4) 0.029(5) -0.008(5)
C110 0.223(7) 0.054(3) 0.119(5) 0.000(4) 0.032(5) -0.006(5)
C111 0.215(8) 0.090(5) 0.150(7) 0.008(5) 0.041(6) -0.006(6)
C112 0.193(7) 0.106(5) 0.172(7) 0.018(5) 0.023(6) -0.018(5)
C113 0.165(6) 0.084(4) 0.130(6) 0.001(4) 0.009(5) -0.036(5)
C114 0.168(6) 0.074(4) 0.079(4) 0.005(3) 0.034(4) -0.007(4)

loop_
_atom_type_symbol
_atom_type_description
_atom_type_scat_dispersion_real
_atom_type_scat_dispersion_imag
_atom_type_scat_source
C C 0.0033 0.0016 'International Tables Vol C Tables 4.2.6.8 and 6.1.1.4'
H H 0.0000 0.0000 'International Tables Vol C Tables 4.2.6.8 and 6.1.1.4'
N N 0.0061 0.0033 'International Tables Vol C Tables 4.2.6.8 and 6.1.1.4'
P P 0.1023 0.0942 'International Tables Vol C Tables 4.2.6.8 and 6.1.1.4'
Cl Cl 0.1484 0.1585 'International Tables Vol C Tables 4.2.6.8 and 6.1.1.4'
Ru Ru -1.2594 0.8363 'International Tables Vol C Tables 4.2.6.8 and 6.1.1.4'

loop_
_geom_angle_atom_site_label_1
_geom_angle_atom_site_label_2
_geom_angle_atom_site_label_3
_geom_angle
N1 Ru1 P4 99.56(7)
N1 Ru1 P2 175.76(8)
P4 Ru1 P2 83.92(3)
N1 Ru1 P1 87.43(9)
P4 Ru1 P1 83.91(4)
P2 Ru1 P1 95.38(6)
N1 Ru1 P3 83.36(8)
P4 Ru1 P3 81.39(3)
P2 Ru1 P3 94.84(5)
P1 Ru1 P3 161.09(4)
N1 Ru1 Cl1 76.65(7)
P4 Ru1 Cl1 176.07(3)
P2 Ru1 Cl1 99.82(3)
P1 Ru1 Cl1 96.87(4)
P3 Ru1 Cl1 97.02(3)
C7 P1 C1 99.36(16)
C7 P1 C13 105.17(17)
C1 P1 C13 104.94(17)
C7 P1 Ru1 126.20(12)
C1 P1 Ru1 111.80(13)
C13 P1 Ru1 107.44(11)
N2 N1 Ru1 123.91(19)
N2 N1 H1N 106.4
Ru1 N1 H1N 106.4
N2 N1 H2N 106.4
Ru1 N1 H2N 106.4
H1N N1 H2N 106.4
C6 C1 C2 117.8(4)
C6 C1 P1 119.1(3)
C2 C1 P1 123.0(3)
N3 Ru2 P8 98.99(8)
N3 Ru2 P6 176.25(7)
P8 Ru2 P6 83.92(5)
N3 Ru2 P7 87.24(8)
P8 Ru2 P7 83.78(4)
P6 Ru2 P7 95.45(5)
N3 Ru2 P5 83.54(8)
P8 Ru2 P5 81.37(3)
P6 Ru2 P5 94.60(5)
P7 Ru2 P5 161.05(4)
N3 Ru2 Cl2 77.10(8)
P8 Ru2 Cl2 176.03(3)
P6 Ru2 Cl2 99.96(5)
P7 Ru2 Cl2 96.67(4)
P5 Ru2 Cl2 97.35(3)
C21 P2 C15 98.22(15)
C21 P2 C27 104.10(16)
C15 P2 C27 102.37(15)
C21 P2 Ru1 121.56(11)
C15 P2 Ru1 121.42(10)
C27 P2 Ru1 106.58(11)
C43 N2 N1 116.1(3)
C43 N2 H3N 110.3
N1 N2 H3N 122.8
C1 C2 C3 120.0(5)
C1 C2 H2 120.0
C3 C2 H2 120.0
C29 P3 C35 100.11(16)
C29 P3 C41 104.09(17)
C35 P3 C41 103.81(16)
C29 P3 Ru1 124.23(11)
C35 P3 Ru1 114.49(12)
C41 P3 Ru1 107.99(11)
N4 N3 Ru2 123.37(18)
N4 N3 H5N 106.5
Ru2 N3 H5N 106.5
N4 N3 H4N 106.5
Ru2 N3 H4N 106.5
H5N N3 H4N 106.5
C4 C3 C2 120.8(5)
C4 C3 H3 119.6
C2 C3 H3 119.6
C42 P4 C14 111.26(17)
C42 P4 C28 102.54(15)
C14 P4 C28 104.94(17)
C42 P4 Ru1 111.91(11)
C14 P4 Ru1 112.61(12)
C28 P4 Ru1 112.95(11)
C91 N4 N3 117.0(2)
C91 N4 H6N 110.0
N3 N4 H6N 114.2
C5 C4 C3 120.3(4)
C5 C4 H4 119.9
C3 C4 H4 119.9
C55 P5 C49 98.96(16)
C55 P5 C61 104.49(16)
C49 P5 C61 104.05(15)
C55 P5 Ru2 124.89(11)
C49 P5 Ru2 114.38(11)
C61 P5 Ru2 107.93(10)
C4 C5 C6 119.1(5)
C4 C5 H5 120.5
C6 C5 H5 120.5
C63 P6 C69 98.55(15)
C63 P6 C75 103.57(18)
C69 P6 C75 102.13(17)
C63 P6 Ru2 121.93(12)
C69 P6 Ru2 120.96(10)
C75 P6 Ru2 106.96(12)
C97 N6 N5 114.4(4)
C1 C6 C5 122.1(4)
C1 C6 H6 119.0
C5 C6 H6 119.0
C77 P7 C83 99.37(15)
C77 P7 C89 104.37(16)
C83 P7 C89 104.96(17)
C77 P7 Ru2 126.71(12)
C83 P7 Ru2 111.95(11)
C89 P7 Ru2 107.45(11)
C8 C7 C12 118.7(3)
C8 C7 P1 122.7(3)
C12 C7 P1 118.5(3)
C62 P8 C90 111.80(17)
C62 P8 C76 102.69(16)
C90 P8 C76 105.19(17)
C62 P8 Ru2 111.17(11)
C90 P8 Ru2 112.50(13)
C76 P8 Ru2 112.95(12)
C103 N8 N7 119.3(4)
C9 C8 C7 120.5(4)
C9 C8 H8 119.8
C7 C8 H8 119.8
C8 C9 C10 120.0(4)
C8 C9 H9 120.0
C10 C9 H9 120.0
N9 N10 C109 120.8(10)
C11 C10 C9 120.3(3)
C11 C10 H10 119.9
C9 C10 H10 119.9
C10 C11 C12 120.3(4)
C10 C11 H11 119.8
C12 C11 H11 119.8
C7 C12 C11 120.2(4)
C7 C12 H12 119.9
C11 C12 H12 119.9
C14 C13 P1 112.4(2)
C14 C13 H13A 109.1
P1 C13 H13A 109.1
C14 C13 H13B 109.1
P1 C13 H13B 109.1
H13A C13 H13B 107.9
C13 C14 P4 108.0(2)
C13 C14 H14A 110.1
P4 C14 H14A 110.1
C13 C14 H14B 110.1
P4 C14 H14B 110.1
H14A C14 H14B 108.4
C20 C15 C16 118.1(3)
C20 C15 P2 120.4(3)
C16 C15 P2 121.5(3)
C17 C16 C15 120.9(3)
C17 C16 H16 119.5
C15 C16 H16 119.5
C18 C17 C16 119.9(4)
C18 C17 H17 120.1
C16 C17 H17 120.1
C17 C18 C19 120.2(4)
C17 C18 H18 119.9
C19 C18 H18 119.9
C20 C19 C18 120.0(4)
C20 C19 H19 120.0
C18 C19 H19 120.0
C19 C20 C15 120.9(3)
C19 C20 H20 119.6
C15 C20 H20 119.6
C26 C21 C22 118.1(3)
C26 C21 P2 120.4(2)
C22 C21 P2 121.4(3)
C23 C22 C21 120.4(4)
C23 C22 H22 119.8
C21 C22 H22 119.8
C22 C23 C24 121.1(4)
C22 C23 H23 119.4
C24 C23 H23 119.4
C23 C24 C25 119.5(3)
C23 C24 H24 120.3
C25 C24 H24 120.3
C24 C25 C26 120.0(4)
C24 C25 H25 120.0
C26 C25 H25 120.0
C25 C26 C21 121.0(3)
C25 C26 H26 119.5
C21 C26 H26 119.5
C28 C27 P2 111.4(2)
C28 C27 H27A 109.4
P2 C27 H27A 109.4
C28 C27 H27B 109.4
P2 C27 H27B 109.4
H27A C27 H27B 108.0
C27 C28 P4 111.2(2)
C27 C28 H28A 109.4
P4 C28 H28A 109.4
C27 C28 H28B 109.4
P4 C28 H28B 109.4
H28A C28 H28B 108.0
C34 C29 C30 119.8(3)
C34 C29 P3 117.8(3)
C30 C29 P3 122.2(3)
C31 C30 C29 119.3(4)
C31 C30 H30 120.4
C29 C30 H30 120.4
C32 C31 C30 121.4(4)
C32 C31 H31 119.3
C30 C31 H31 119.3
C31 C32 C33 119.4(4)
C31 C32 H32 120.3
C33 C32 H32 120.3
C32 C33 C34 120.0(4)
C32 C33 H33 120.0
C34 C33 H33 120.0
C29 C34 C33 120.2(4)
C29 C34 H34 119.9
C33 C34 H34 119.9
C36 C35 C40 118.3(3)
C36 C35 P3 123.7(3)
C40 C35 P3 118.0(2)
C37 C36 C35 120.6(4)
C37 C36 H36 119.7
C35 C36 H36 119.7
C38 C37 C36 120.8(4)
C38 C37 H37 119.6
C36 C37 H37 119.6
C39 C38 C37 119.7(4)
C39 C38 H38 120.2
C37 C38 H38 120.2
C38 C39 C40 120.8(4)
C38 C39 H39 119.6
C40 C39 H39 119.6
C39 C40 C35 119.8(3)
C39 C40 H40 120.1
C35 C40 H40 120.1
C42 C41 P3 110.9(2)
C42 C41 H41A 109.5
P3 C41 H41A 109.5
C42 C41 H41B 109.5
P3 C41 H41B 109.5
H41A C41 H41B 108.1
C41 C42 P4 104.6(2)
C41 C42 H42A 110.8
P4 C42 H42A 110.8
C41 C42 H42B 110.8
P4 C42 H42B 110.8
H42A C42 H42B 108.9
C44 C43 C48 119.8(3)
C44 C43 N2 117.4(3)
C48 C43 N2 122.7(3)
C43 C44 C45 119.8(4)
C43 C44 H44 120.1
C45 C44 H44 120.1
C46 C45 C44 120.8(4)
C46 C45 H45 119.6
C44 C45 H45 119.6
C45 C46 C47 118.9(3)
C45 C46 H46 120.5
C47 C46 H46 120.5
C48 C47 C46 120.8(4)
C48 C47 H47 119.6
C46 C47 H47 119.6
C47 C48 C43 119.6(4)
C47 C48 H48 120.2
C43 C48 H48 120.2
C50 C49 C54 119.1(3)
C50 C49 P5 123.3(2)
C54 C49 P5 117.6(2)
C51 C50 C49 120.4(3)
C51 C50 H50 119.8
C49 C50 H50 119.8
C50 C51 C52 120.5(3)
C50 C51 H51 119.7
C52 C51 H51 119.7
C53 C52 C51 119.2(3)
C53 C52 H52 120.4
C51 C52 H52 120.4
C52 C53 C54 120.9(3)
C52 C53 H53 119.6
C54 C53 H53 119.6
C53 C54 C49 119.8(3)
C53 C54 H54 120.1
C49 C54 H54 120.1
C56 C55 C60 120.1(3)
C56 C55 P5 121.6(3)
C60 C55 P5 118.1(2)
C57 C56 C55 119.5(3)
C57 C56 H56 120.2
C55 C56 H56 120.2
C56 C57 C58 120.6(3)
C56 C57 H57 119.7
C58 C57 H57 119.7
C59 C58 C57 120.0(3)
C59 C58 H58 120.0
C57 C58 H58 120.0
C58 C59 C60 120.1(3)
C58 C59 H59 119.9
C60 C59 H59 119.9
C59 C60 C55 119.6(3)
C59 C60 H60 120.2
C55 C60 H60 120.2
C62 C61 P5 110.4(2)
C62 C61 H61A 109.6
P5 C61 H61A 109.6
C62 C61 H61B 109.6
P5 C61 H61B 109.6
H61A C61 H61B 108.1
C61 C62 P8 105.6(2)
C61 C62 H62A 110.6
P8 C62 H62A 110.6
C61 C62 H62B 110.6
P8 C62 H62B 110.6
H62A C62 H62B 108.8
C68 C63 C64 118.9(3)
C68 C63 P6 121.6(3)
C64 C63 P6 119.4(3)
C65 C64 C63 120.0(4)
C65 C64 H64 120.0
C63 C64 H64 120.0
C66 C65 C64 119.7(4)
C66 C65 H65 120.2
C64 C65 H65 120.2
C67 C66 C65 120.6(4)
C67 C66 H66 119.7
C65 C66 H66 119.7
C66 C67 C68 120.5(4)
C66 C67 H67 119.8
C68 C67 H67 119.8
C63 C68 C67 120.3(4)
C63 C68 H68 119.8
C67 C68 H68 119.8
C74 C69 C70 117.7(3)
C74 C69 P6 122.2(3)
C70 C69 P6 120.1(3)
C71 C70 C69 120.8(4)
C71 C70 H70 119.6
C69 C70 H70 119.6
C72 C71 C70 120.7(4)
C72 C71 H71 119.7
C70 C71 H71 119.7
C71 C72 C73 119.7(3)
C71 C72 H72 120.1
C73 C72 H72 120.1
C74 C73 C72 119.8(4)
C74 C73 H73 120.1
C72 C73 H73 120.1
C73 C74 C69 121.3(4)
C73 C74 H74 119.3
C69 C74 H74 119.3
C76 C75 P6 111.2(2)
C76 C75 H75A 109.4
P6 C75 H75A 109.4
C76 C75 H75B 109.4
P6 C75 H75B 109.4
H75A C75 H75B 108.0
C75 C76 P8 111.2(2)
C75 C76 H76A 109.4
P8 C76 H76A 109.4
C75 C76 H76B 109.4
P8 C76 H76B 109.4
H76A C76 H76B 108.0
C82 C77 C78 119.0(3)
C82 C77 P7 118.5(3)
C78 C77 P7 122.4(3)
C79 C78 C77 119.9(3)
C79 C78 H78 120.1
C77 C78 H78 120.1
C80 C79 C78 120.7(3)
C80 C79 H79 119.7
C78 C79 H79 119.7
C79 C80 C81 120.4(3)
C79 C80 H80 119.8
C81 C80 H80 119.8
C80 C81 C82 118.9(4)
C80 C81 H81 120.5
C82 C81 H81 120.5
C77 C82 C81 121.1(3)
C77 C82 H82 119.5
C81 C82 H82 119.5
C88 C83 C84 118.4(4)
C88 C83 P7 122.9(3)
C84 C83 P7 118.5(3)
C85 C84 C83 121.5(4)
C85 C84 H84 119.2
C83 C84 H84 119.2
C84 C85 C86 119.4(5)
C84 C85 H85 120.3
C86 C85 H85 120.3
C87 C86 C85 119.8(4)
C87 C86 H86 120.1
C85 C86 H86 120.1
C86 C87 C88 120.7(5)
C86 C87 H87 119.6
C88 C87 H87 119.6
C83 C88 C87 120.1(4)
C83 C88 H88 120.0
C87 C88 H88 120.0
C90 C89 P7 111.6(2)
C90 C89 H89A 109.3
P7 C89 H89A 109.3
C90 C89 H89B 109.3
P7 C89 H89B 109.3
H89A C89 H89B 108.0
C89 C90 P8 107.9(2)
C89 C90 H90A 110.1
P8 C90 H90A 110.1
C89 C90 H90B 110.1
P8 C90 H90B 110.1
H90A C90 H90B 108.4
C92 C91 C96 119.3(3)
C92 C91 N4 122.8(3)
C96 C91 N4 117.6(3)
C91 C92 C93 120.3(4)
C91 C92 H92 119.9
C93 C92 H92 119.9
C94 C93 C92 120.7(4)
C94 C93 H93 119.7
C92 C93 H93 119.7
C93 C94 C95 120.1(3)
C93 C94 H94 120.0
C95 C94 H94 120.0
C96 C95 C94 119.7(4)
C96 C95 H95 120.2
C94 C95 H95 120.2
C95 C96 C91 119.9(4)
C95 C96 H96 120.0
C91 C96 H96 120.0
C102 C97 N6 119.7(4)
C102 C97 C98 117.9(4)
N6 C97 C98 122.4(4)
C99 C98 C97 120.1(4)
C99 C98 H98 119.9
C97 C98 H98 119.9
C98 C99 C100 121.2(4)
C98 C99 H99 119.4
C100 C99 H99 119.4
C101 C100 C99 119.7(4)
C101 C100 H100 120.1
C99 C100 H100 120.1
C100 C101 C102 120.5(4)
C100 C101 H101 119.7
C102 C101 H101 119.7
C101 C102 C97 120.5(4)
C101 C102 H102 119.8
C97 C102 H102 119.8
N8 C103 C104 122.2(5)
N8 C103 C108 117.6(5)
C104 C103 C108 120.2(6)
C105 C104 C103 116.0(7)
C105 C104 H104 122.0
C103 C104 H104 122.0
C104 C105 C106 120.4(7)
C104 C105 H105 119.8
C106 C105 H105 119.8
C107 C106 C105 122.4(8)
C107 C106 H106 118.8
C105 C106 H106 118.8
C106 C107 C108 116.5(8)
C106 C107 H107 121.8
C108 C107 H107 121.8
C107 C108 C103 124.5(6)
C107 C108 H108 117.8
C103 C108 H108 117.8
C114 C109 C110 122.9(10)
C114 C109 N10 120.6(9)
C110 C109 N10 116.5(10)
C111 C110 C109 117.4(10)
C111 C110 H110 121.3
C109 C110 H110 121.3
C110 C111 C112 124.1(10)
C110 C111 H111 117.9
C112 C111 H111 117.9
C113 C112 C111 115.1(11)
C113 C112 H112 122.4
C111 C112 H112 122.4
C112 C113 C114 124.5(9)
C112 C113 H113 117.8
C114 C113 H113 117.8
C109 C114 C113 115.9(8)
C109 C114 H114 122.0
C113 C114 H114 122.0

loop_
_geom_bond_atom_site_label_1
_geom_bond_atom_site_label_2
_geom_bond_distance
Ru1 N1 2.210(3)
Ru1 P4 2.230(2)
Ru1 P2 2.321(2)
Ru1 P1 2.350(2)
Ru1 P3 2.388(2)
Ru1 Cl1 2.512(3)
P1 C7 1.827(4)
P1 C1 1.834(4)
P1 C13 1.842(4)
N1 N2 1.436(4)
N1 H1N 0.8900
N1 H2N 0.8900
C1 C6 1.388(6)
C1 C2 1.393(6)
Ru2 N3 2.222(3)
Ru2 P8 2.231(2)
Ru2 P6 2.320(2)
Ru2 P7 2.353(2)
Ru2 P5 2.396(2)
Ru2 Cl2 2.511(2)
P2 C21 1.837(3)
P2 C15 1.845(4)
P2 C27 1.847(3)
N2 C43 1.429(4)
N2 H3N 0.9042
C2 C3 1.397(7)
C2 H2 0.9500
P3 C29 1.832(3)
P3 C35 1.837(3)
P3 C41 1.865(4)
N3 N4 1.445(4)
N3 H5N 0.8900
N3 H4N 0.8900
C3 C4 1.371(8)
C3 H3 0.9500
P4 C42 1.824(4)
P4 C14 1.828(4)
P4 C28 1.847(4)
N4 C91 1.416(4)
N4 H6N 0.8793
C4 C5 1.369(7)
C4 H4 0.9500
P5 C55 1.829(3)
P5 C49 1.839(3)
P5 C61 1.852(4)
N5 N6 1.461(6)
C5 C6 1.391(6)
C5 H5 0.9500
P6 C63 1.834(4)
P6 C69 1.837(4)
P6 C75 1.841(4)
N6 C97 1.400(6)
C6 H6 0.9500
P7 C77 1.833(4)
P7 C83 1.839(4)
P7 C89 1.849(4)
N7 N8 1.424(6)
C7 C8 1.394(5)
C7 C12 1.394(5)
P8 C62 1.813(3)
P8 C90 1.827(4)
P8 C76 1.847(4)
N8 C103 1.358(6)
C8 C9 1.384(5)
C8 H8 0.9500
N9 N10 1.349(10)
C9 C10 1.392(6)
C9 H9 0.9500
N10 C109 1.506(13)
C10 C11 1.359(6)
C10 H10 0.9500
C11 C12 1.399(5)
C11 H11 0.9500
C12 H12 0.9500
C13 C14 1.524(5)
C13 H13A 0.9900
C13 H13B 0.9900
C14 H14A 0.9900
C14 H14B 0.9900
C15 C20 1.400(5)
C15 C16 1.400(5)
C16 C17 1.384(5)
C16 H16 0.9500
C17 C18 1.382(6)
C17 H17 0.9500
C18 C19 1.385(6)
C18 H18 0.9500
C19 C20 1.381(5)
C19 H19 0.9500
C20 H20 0.9500
C21 C26 1.397(5)
C21 C22 1.401(5)
C22 C23 1.371(5)
C22 H22 0.9500
C23 C24 1.382(6)
C23 H23 0.9500
C24 C25 1.382(6)
C24 H24 0.9500
C25 C26 1.385(5)
C25 H25 0.9500
C26 H26 0.9500
C27 C28 1.521(5)
C27 H27A 0.9900
C27 H27B 0.9900
C28 H28A 0.9900
C28 H28B 0.9900
C29 C34 1.383(5)
C29 C30 1.384(5)
C30 C31 1.382(6)
C30 H30 0.9500
C31 C32 1.376(7)
C31 H31 0.9500
C32 C33 1.376(6)
C32 H32 0.9500
C33 C34 1.392(5)
C33 H33 0.9500
C34 H34 0.9500
C35 C36 1.389(5)
C35 C40 1.416(5)
C36 C37 1.384(5)
C36 H36 0.9500
C37 C38 1.381(6)
C37 H37 0.9500
C38 C39 1.367(6)
C38 H38 0.9500
C39 C40 1.394(5)
C39 H39 0.9500
C40 H40 0.9500
C41 C42 1.540(5)
C41 H41A 0.9900
C41 H41B 0.9900
C42 H42A 0.9900
C42 H42B 0.9900
C43 C44 1.382(5)
C43 C48 1.383(5)
C44 C45 1.392(6)
C44 H44 0.9500
C45 C46 1.366(6)
C45 H45 0.9500
C46 C47 1.393(6)
C46 H46 0.9500
C47 C48 1.382(5)
C47 H47 0.9500
C48 H48 0.9500
C49 C50 1.392(5)
C49 C54 1.405(5)
C50 C51 1.388(5)
C50 H50 0.9500
C51 C52 1.391(5)
C51 H51 0.9500
C52 C53 1.387(5)
C52 H52 0.9500
C53 C54 1.388(5)
C53 H53 0.9500
C54 H54 0.9500
C55 C56 1.391(5)
C55 C60 1.399(5)
C56 C57 1.388(5)
C56 H56 0.9500
C57 C58 1.389(6)
C57 H57 0.9500
C58 C59 1.380(5)
C58 H58 0.9500
C59 C60 1.397(5)
C59 H59 0.9500
C60 H60 0.9500
C61 C62 1.533(5)
C61 H61A 0.9900
C61 H61B 0.9900
C62 H62A 0.9900
C62 H62B 0.9900
C63 C68 1.394(5)
C63 C64 1.405(6)
C64 C65 1.400(5)
C64 H64 0.9500
C65 C66 1.390(6)
C65 H65 0.9500
C66 C67 1.366(7)
C66 H66 0.9500
C67 C68 1.395(5)
C67 H67 0.9500
C68 H68 0.9500
C69 C74 1.393(5)
C69 C70 1.403(5)
C70 C71 1.391(5)
C70 H70 0.9500
C71 C72 1.361(6)
C71 H71 0.9500
C72 C73 1.399(6)
C72 H72 0.9500
C73 C74 1.383(5)
C73 H73 0.9500
C74 H74 0.9500
C75 C76 1.532(5)
C75 H75A 0.9900
C75 H75B 0.9900
C76 H76A 0.9900
C76 H76B 0.9900
C77 C82 1.389(5)
C77 C78 1.398(5)
C78 C79 1.385(5)
C78 H78 0.9500
C79 C80 1.379(6)
C79 H79 0.9500
C80 C81 1.388(6)
C80 H80 0.9500
C81 C82 1.397(5)
C81 H81 0.9500
C82 H82 0.9500
C83 C88 1.388(5)
C83 C84 1.392(6)
C84 C85 1.389(6)
C84 H84 0.9500
C85 C86 1.391(8)
C85 H85 0.9500
C86 C87 1.370(8)
C86 H86 0.9500
C87 C88 1.404(6)
C87 H87 0.9500
C88 H88 0.9500
C89 C90 1.526(5)
C89 H89A 0.9900
C89 H89B 0.9900
C90 H90A 0.9900
C90 H90B 0.9900
C91 C92 1.385(5)
C91 C96 1.407(5)
C92 C93 1.386(5)
C92 H92 0.9500
C93 C94 1.372(6)
C93 H93 0.9500
C94 C95 1.397(6)
C94 H94 0.9500
C95 C96 1.391(5)
C95 H95 0.9500
C96 H96 0.9500
C97 C102 1.399(6)
C97 C98 1.420(6)
C98 C99 1.361(6)
C98 H98 0.9500
C99 C100 1.391(7)
C99 H99 0.9500
C100 C101 1.359(7)
C100 H100 0.9500
C101 C102 1.394(7)
C101 H101 0.9500
C102 H102 0.9500
C103 C104 1.370(7)
C103 C108 1.383(7)
C104 C105 1.366(9)
C104 H104 0.9500
C105 C106 1.423(10)
C105 H105 0.9500
C106 C107 1.314(9)
C106 H106 0.9500
C107 C108 1.319(8)
C107 H107 0.9500
C108 H108 0.9500
C109 C114 1.383(10)
C109 C110 1.389(11)
C110 C111 1.386(11)
C110 H110 0.9500
C111 C112 1.391(11)
C111 H111 0.9500
C112 C113 1.387(10)
C112 H112 0.9500
C113 C114 1.415(10)
C113 H113 0.9500
C114 H114 0.9500

loop_
_platon_squeeze_void_nr
_platon_squeeze_void_average_x
_platon_squeeze_void_average_y
_platon_squeeze_void_average_z
_platon_squeeze_void_volume
_platon_squeeze_void_count_electrons
_platon_squeeze_void_content
1 0.410 0.033 0.550 17 1 ' '
2 0.844 0.188 0.770 264 55 ' '
3 0.344 0.312 0.270 264 56 ' '
4 0.670 0.222 0.083 15 2 ' '
5 0.170 0.278 0.583 15 1 ' '
6 0.910 0.466 0.050 17 2 ' '
7 0.910 0.533 0.550 17 1 ' '
8 0.344 0.688 0.770 264 55 ' '
9 0.844 0.812 0.270 264 56 ' '
10 0.170 0.722 0.083 15 2 ' '
11 0.670 0.778 0.583 15 1 ' '
12 0.410 0.966 0.050 17 2 ' '
